data_1565315
loop_
_publ_author_name
'Shen, Yanling'
'Lei, Ning'
'Lu, Cong'
'Xi, Dailin'
'Geng, Xinxin'
'Tao, Pan'
'Su, Zhishan'
'Zheng, Ke'

_publ_section_title
;
 Construction of sterically congested oxindole derivatives via
 visible-light-induced radical-coupling
;
_journal_name_full 'Chemical Science'
_journal_paper_doi 10.1039/D1SC05273J
_journal_year 2021
_chemical_formula_sum 'C27 H20 F9 N O'
_chemical_formula_weight 545.44
_space_group_crystal_system monoclinic
_space_group_IT_number 14
_space_group_name_Hall '-P 2ybc'
_space_group_name_H-M_alt 'P 1 21/c 1'
_atom_sites_solution_hydrogens mixed
_audit_creation_method SHELXL-2018/3
_audit_update_record
;
2021-06-18 deposited with the CCDC.	2021-11-03 downloaded from the CCDC.
;
_cell_angle_alpha 90
_cell_angle_beta 100.915(2)
_cell_angle_gamma 90
_cell_formula_units_Z 4
_cell_length_a 9.4206(4)
_cell_length_b 13.3798(5)
_cell_length_c 19.6176(8)
_cell_measurement_reflns_used 9187
_cell_measurement_temperature 151(2)
_cell_measurement_theta_max 72.42
_cell_measurement_theta_min 4.59
_cell_volume 2427.98(17)
_computing_cell_refinement 'Bruker SAINT'
_computing_data_collection 'Bruker APEX3'
_computing_data_reduction 'Bruker SAINT'
_computing_molecular_graphics 'Bruker SHELXTL'
_computing_publication_material 'Bruker SHELXTL'
_computing_structure_refinement 'SHELXL-2018/3 (Sheldrick, 2018)'
_computing_structure_solution 'SHELXT (Sheldrick 2008)'
_diffrn_ambient_temperature 151(2)
_diffrn_measured_fraction_theta_full 0.994
_diffrn_measured_fraction_theta_max 0.994
_diffrn_measurement_device_type 'Bruker D8 Photon II'
_diffrn_measurement_method '\f and \w scans'
_diffrn_radiation_type CuK\a
_diffrn_radiation_wavelength 1.54178
_diffrn_reflns_av_R_equivalents 0.0379
_diffrn_reflns_av_unetI/netI 0.0242
_diffrn_reflns_Laue_measured_fraction_full 0.994
_diffrn_reflns_Laue_measured_fraction_max 0.994
_diffrn_reflns_limit_h_max 11
_diffrn_reflns_limit_h_min -10
_diffrn_reflns_limit_k_max 16
_diffrn_reflns_limit_k_min -16
_diffrn_reflns_limit_l_max 24
_diffrn_reflns_limit_l_min -23
_diffrn_reflns_number 30006
_diffrn_reflns_point_group_measured_fraction_full 0.994
_diffrn_reflns_point_group_measured_fraction_max 0.994
_diffrn_reflns_theta_full 67.679
_diffrn_reflns_theta_max 72.440
_diffrn_reflns_theta_min 4.023
_exptl_absorpt_coefficient_mu 1.219
_exptl_absorpt_correction_T_max 0.9240
_exptl_absorpt_correction_T_min 0.7997
_exptl_absorpt_correction_type numerical
_exptl_absorpt_process_details 'SADABS (Krause et al., 2015)'
_exptl_crystal_colour colourless
_exptl_crystal_density_diffrn 1.492
_exptl_crystal_description flake
_exptl_crystal_F_000 1112
_exptl_crystal_size_max 0.181
_exptl_crystal_size_mid 0.158
_exptl_crystal_size_min 0.108
_refine_diff_density_max 0.362
_refine_diff_density_min -0.416
_refine_diff_density_rms 0.045
_refine_ls_extinction_method none
_refine_ls_goodness_of_fit_ref 1.032
_refine_ls_hydrogen_treatment mixed
_refine_ls_matrix_type full
_refine_ls_number_parameters 348
_refine_ls_number_reflns 4785
_refine_ls_number_restraints 1
_refine_ls_restrained_S_all 1.032
_refine_ls_R_factor_all 0.0452
_refine_ls_R_factor_gt 0.0400
_refine_ls_shift/su_max 0.000
_refine_ls_shift/su_mean 0.000
_refine_ls_structure_factor_coef Fsqd
_refine_ls_weighting_details 'w=1/[\s^2^(Fo^2^)+(0.0425P)^2^+1.2625P] where P=(Fo^2^+2Fc^2^)/3'
_refine_ls_weighting_scheme calc
_refine_ls_wR_factor_gt 0.0958
_refine_ls_wR_factor_ref 0.1011
_reflns_Friedel_coverage 0.000
_reflns_number_gt 4268
_reflns_number_total 4785
_reflns_threshold_expression 'I > 2\s(I)'
_cod_data_source_file d1sc05273j2.cif
_cod_data_source_block zhk008
_cod_original_sg_symbol_H-M 'P 21/c'
_cod_database_code 1565315
_shelx_shelxl_version_number 2018/3
_shelx_space_group_comment
; 
The symmetry employed for this shelxl refinement is uniquely defined 
by the following loop, which should always be used as a source of 
symmetry information in preference to the above space-group names. 
They are only intended as comments. 
;
_shelx_estimated_absorpt_t_min 0.810
_shelx_estimated_absorpt_t_max 0.880

loop_
_space_group_symop_operation_xyz
'x, y, z'
'-x, y+1/2, -z+1/2'
'-x, -y, -z'
'x, -y-1/2, z-1/2'

loop_
_atom_site_label
_atom_site_type_symbol
_atom_site_fract_x
_atom_site_fract_y
_atom_site_fract_z
_atom_site_U_iso_or_equiv
_atom_site_adp_type
_atom_site_occupancy
_atom_site_site_symmetry_order
_atom_site_calc_flag
_atom_site_refinement_flags_posn
_atom_site_refinement_flags_adp
_atom_site_refinement_flags_occupancy
_atom_site_disorder_assembly
_atom_site_disorder_group
F1 F 0.15186(18) 0.77925(17) 0.47982(12) 0.1212(8) Uani 1 1 d . . . . .
F2 F 0.14456(13) 0.87238(13) 0.56586(8) 0.0755(4) Uani 1 1 d . . . . .
F3 F 0.15429(15) 0.93837(15) 0.46895(8) 0.0923(6) Uani 1 1 d . . . . .
F4 F 0.40564(13) 0.94103(8) 0.56923(8) 0.0623(3) Uani 1 1 d . . . . .
F5 F 0.41463(14) 0.87710(14) 0.46858(7) 0.0841(5) Uani 1 1 d . . . . .
F6 F 0.42350(12) 0.69500(10) 0.51395(5) 0.0555(3) Uani 1 1 d . . . . .
F7 F 0.36076(10) 0.73637(7) 0.61058(5) 0.0380(2) Uani 1 1 d . . . . .
F8 F 0.66251(11) 0.82812(9) 0.55273(6) 0.0548(3) Uani 1 1 d . . . . .
F9 F 0.60287(11) 0.83249(7) 0.65475(5) 0.0449(3) Uani 1 1 d . . . . .
O1 O 0.83498(11) 0.54771(9) 0.52874(5) 0.0311(2) Uani 1 1 d . . . . .
N1 N 1.06378(12) 0.52587(10) 0.58984(6) 0.0272(3) Uani 1 1 d D . . . .
H1N H 1.102(2) 0.5074(14) 0.5541(9) 0.038(5) Uiso 1 1 d D . . . .
C1 C 0.2005(2) 0.86278(19) 0.50960(11) 0.0565(5) Uani 1 1 d . . . . .
C2 C 0.36688(18) 0.86321(15) 0.52790(9) 0.0422(4) Uani 1 1 d . . . . .
C3 C 0.43695(16) 0.76649(12) 0.56276(7) 0.0298(3) Uani 1 1 d . . . . .
C4 C 0.59773(16) 0.77509(11) 0.59774(8) 0.0293(3) Uani 1 1 d . . . . .
C5 C 0.66807(14) 0.67442(10) 0.61395(7) 0.0248(3) Uani 1 1 d . . . . .
H5A H 0.676844 0.642127 0.569531 0.030 Uiso 1 1 calc R U . . .
H5B H 0.602425 0.632571 0.635800 0.030 Uiso 1 1 calc R U . . .
C6 C 0.81925(14) 0.67363(10) 0.66190(7) 0.0237(3) Uani 1 1 d . . . . .
C7 C 0.91998(15) 0.74779(11) 0.63430(8) 0.0311(3) Uani 1 1 d . . . . .
H7A H 0.891038 0.816336 0.642788 0.047 Uiso 1 1 calc R U . . .
H7B H 0.913134 0.737539 0.584316 0.047 Uiso 1 1 calc R U . . .
H7C H 1.019848 0.736675 0.658226 0.047 Uiso 1 1 calc R U . . .
C11 C 0.80741(14) 0.69640(10) 0.73739(7) 0.0248(3) Uani 1 1 d . . . . .
C12 C 0.90331(17) 0.76147(11) 0.77833(8) 0.0339(3) Uani 1 1 d . . . . .
H12 H 0.973651 0.795732 0.758293 0.041 Uiso 1 1 calc R U . . .
C13 C 0.8981(2) 0.77720(12) 0.84767(9) 0.0422(4) Uani 1 1 d . . . . .
H13 H 0.964884 0.821891 0.874369 0.051 Uiso 1 1 calc R U . . .
C14 C 0.7972(2) 0.72874(14) 0.87838(8) 0.0435(4) Uani 1 1 d . . . . .
H14 H 0.795083 0.738780 0.926114 0.052 Uiso 1 1 calc R U . . .
C15 C 0.69916(19) 0.66523(13) 0.83841(8) 0.0382(4) Uani 1 1 d . . . . .
H15 H 0.628272 0.632053 0.858718 0.046 Uiso 1 1 calc R U . . .
C16 C 0.70360(15) 0.64960(11) 0.76875(7) 0.0283(3) Uani 1 1 d . . . . .
H16 H 0.634803 0.606318 0.741973 0.034 Uiso 1 1 calc R U . . .
C21 C 0.92166(15) 0.54582(10) 0.58426(7) 0.0252(3) Uani 1 1 d . . . . .
C22 C 0.88905(14) 0.56407(10) 0.65832(7) 0.0227(3) Uani 1 1 d . . . . .
C23 C 1.04186(14) 0.55706(10) 0.70205(7) 0.0232(3) Uani 1 1 d . . . . .
C24 C 1.09670(15) 0.56757(11) 0.77264(7) 0.0274(3) Uani 1 1 d . . . . .
H24 H 1.034889 0.586225 0.803544 0.033 Uiso 1 1 calc R U . . .
C25 C 1.24314(16) 0.55048(11) 0.79758(8) 0.0312(3) Uani 1 1 d . . . . .
H25 H 1.280848 0.557813 0.845772 0.037 Uiso 1 1 calc R U . . .
C26 C 1.33503(16) 0.52290(12) 0.75318(8) 0.0322(3) Uani 1 1 d . . . . .
H26 H 1.434031 0.509836 0.771475 0.039 Uiso 1 1 calc R U . . .
C27 C 1.28350(15) 0.51427(11) 0.68239(8) 0.0306(3) Uani 1 1 d . . . . .
H27 H 1.345806 0.497074 0.651396 0.037 Uiso 1 1 calc R U . . .
C28 C 1.13786(15) 0.53168(10) 0.65870(7) 0.0250(3) Uani 1 1 d . . . . .
C31 C 0.79142(14) 0.47804(10) 0.67480(7) 0.0234(3) Uani 1 1 d . . . . .
C32 C 0.67874(16) 0.43998(12) 0.62493(8) 0.0313(3) Uani 1 1 d . . . . .
H32 H 0.663756 0.465257 0.578866 0.038 Uiso 1 1 calc R U . . .
C33 C 0.58812(18) 0.36559(13) 0.64175(9) 0.0394(4) Uani 1 1 d . . . . .
H33 H 0.511192 0.341322 0.607265 0.047 Uiso 1 1 calc R U . . .
C34 C 0.60898(18) 0.32659(13) 0.70824(10) 0.0404(4) Uani 1 1 d . . . . .
H34 H 0.546595 0.276073 0.719679 0.048 Uiso 1 1 calc R U . . .
C35 C 0.72156(17) 0.36208(13) 0.75764(9) 0.0391(4) Uani 1 1 d . . . . .
H35 H 0.737666 0.335233 0.803287 0.047 Uiso 1 1 calc R U . . .
C36 C 0.81149(15) 0.43676(11) 0.74113(8) 0.0304(3) Uani 1 1 d . . . . .
H36 H 0.888523 0.460279 0.775856 0.036 Uiso 1 1 calc R U . . .

loop_
_atom_site_aniso_label
_atom_site_aniso_U_11
_atom_site_aniso_U_22
_atom_site_aniso_U_33
_atom_site_aniso_U_23
_atom_site_aniso_U_13
_atom_site_aniso_U_12
F1 0.0585(9) 0.1289(16) 0.1473(18) -0.0379(14) -0.0538(11) 0.0126(10)
F2 0.0419(6) 0.1115(11) 0.0789(9) 0.0446(8) 0.0261(6) 0.0250(7)
F3 0.0511(7) 0.1430(15) 0.0827(10) 0.0688(10) 0.0126(7) 0.0401(9)
F4 0.0521(6) 0.0397(6) 0.0876(9) 0.0141(6) -0.0057(6) 0.0090(5)
F5 0.0578(7) 0.1460(14) 0.0547(7) 0.0629(9) 0.0267(6) 0.0381(8)
F6 0.0484(6) 0.0747(8) 0.0368(5) -0.0264(5) -0.0089(4) 0.0124(5)
F7 0.0324(4) 0.0442(5) 0.0397(5) 0.0112(4) 0.0129(4) 0.0028(4)
F8 0.0335(5) 0.0623(7) 0.0703(7) 0.0396(6) 0.0139(5) 0.0036(5)
F9 0.0488(5) 0.0312(5) 0.0457(5) -0.0129(4) -0.0136(4) 0.0100(4)
O1 0.0264(5) 0.0469(6) 0.0213(5) -0.0027(4) 0.0077(4) 0.0031(4)
N1 0.0232(6) 0.0374(6) 0.0239(6) -0.0008(5) 0.0113(4) 0.0017(5)
C1 0.0363(9) 0.0822(15) 0.0483(10) 0.0218(10) 0.0012(8) 0.0117(10)
C2 0.0329(8) 0.0610(11) 0.0334(8) 0.0192(8) 0.0079(6) 0.0085(7)
C3 0.0296(7) 0.0401(8) 0.0201(6) -0.0009(6) 0.0057(5) 0.0018(6)
C4 0.0289(7) 0.0313(7) 0.0280(7) 0.0041(6) 0.0062(5) -0.0005(6)
C5 0.0236(6) 0.0287(7) 0.0227(6) -0.0018(5) 0.0057(5) 0.0004(5)
C6 0.0221(6) 0.0251(6) 0.0245(6) -0.0001(5) 0.0057(5) -0.0008(5)
C7 0.0272(7) 0.0307(7) 0.0360(8) 0.0055(6) 0.0077(6) -0.0035(6)
C11 0.0257(6) 0.0233(6) 0.0250(6) -0.0010(5) 0.0042(5) 0.0053(5)
C12 0.0374(8) 0.0269(7) 0.0351(8) -0.0035(6) 0.0011(6) 0.0008(6)
C13 0.0531(10) 0.0322(8) 0.0348(8) -0.0097(6) -0.0082(7) 0.0094(7)
C14 0.0586(11) 0.0470(9) 0.0234(7) -0.0062(7) 0.0037(7) 0.0202(8)
C15 0.0417(8) 0.0469(9) 0.0286(7) 0.0022(7) 0.0134(6) 0.0127(7)
C16 0.0269(7) 0.0324(7) 0.0263(7) -0.0010(5) 0.0069(5) 0.0057(5)
C21 0.0240(6) 0.0296(7) 0.0241(6) -0.0008(5) 0.0102(5) -0.0006(5)
C22 0.0210(6) 0.0277(6) 0.0208(6) -0.0016(5) 0.0077(5) -0.0010(5)
C23 0.0215(6) 0.0235(6) 0.0256(6) 0.0004(5) 0.0071(5) -0.0009(5)
C24 0.0285(7) 0.0282(7) 0.0259(7) -0.0006(5) 0.0064(5) 0.0002(5)
C25 0.0292(7) 0.0329(7) 0.0296(7) 0.0008(6) 0.0006(6) -0.0025(6)
C26 0.0227(6) 0.0340(7) 0.0389(8) 0.0053(6) 0.0034(6) -0.0021(6)
C27 0.0231(7) 0.0349(7) 0.0362(8) 0.0021(6) 0.0117(6) -0.0010(6)
C28 0.0245(6) 0.0262(6) 0.0261(6) 0.0017(5) 0.0091(5) -0.0016(5)
C31 0.0219(6) 0.0237(6) 0.0276(6) -0.0040(5) 0.0122(5) 0.0015(5)
C32 0.0322(7) 0.0348(8) 0.0296(7) -0.0094(6) 0.0125(6) -0.0065(6)
C33 0.0365(8) 0.0402(8) 0.0447(9) -0.0159(7) 0.0163(7) -0.0132(7)
C34 0.0368(8) 0.0338(8) 0.0563(10) -0.0012(7) 0.0232(7) -0.0087(6)
C35 0.0334(8) 0.0415(9) 0.0456(9) 0.0125(7) 0.0158(7) -0.0006(7)
C36 0.0255(7) 0.0347(7) 0.0323(7) 0.0049(6) 0.0091(6) 0.0000(6)

loop_
_atom_type_symbol
_atom_type_description
_atom_type_scat_dispersion_real
_atom_type_scat_dispersion_imag
_atom_type_scat_source
C C 0.0181 0.0091 'International Tables Vol C Tables 4.2.6.8 and 6.1.1.4'
H H 0.0000 0.0000 'International Tables Vol C Tables 4.2.6.8 and 6.1.1.4'
N N 0.0311 0.0180 'International Tables Vol C Tables 4.2.6.8 and 6.1.1.4'
O O 0.0492 0.0322 'International Tables Vol C Tables 4.2.6.8 and 6.1.1.4'
F F 0.0727 0.0534 'International Tables Vol C Tables 4.2.6.8 and 6.1.1.4'

loop_
_geom_angle_atom_site_label_1
_geom_angle_atom_site_label_2
_geom_angle_atom_site_label_3
_geom_angle
_geom_angle_site_symmetry_1
_geom_angle_site_symmetry_3
_geom_angle_publ_flag
C21 N1 C28 111.90(11) . . ?
F1 C1 F3 109.9(2) . . ?
F1 C1 F2 107.3(2) . . ?
F3 C1 F2 107.18(19) . . ?
F1 C1 C2 111.32(19) . . ?
F3 C1 C2 110.19(18) . . ?
F2 C1 C2 110.83(16) . . ?
F4 C2 F5 108.87(17) . . ?
F4 C2 C1 107.18(16) . . ?
F5 C2 C1 107.02(14) . . ?
F4 C2 C3 109.88(13) . . ?
F5 C2 C3 108.32(15) . . ?
C1 C2 C3 115.40(16) . . ?
F6 C3 F7 107.04(13) . . ?
F6 C3 C4 108.79(12) . . ?
F7 C3 C4 108.67(11) . . ?
F6 C3 C2 107.76(13) . . ?
F7 C3 C2 108.57(12) . . ?
C4 C3 C2 115.69(13) . . ?
F9 C4 F8 106.87(13) . . ?
F9 C4 C5 112.83(12) . . ?
F8 C4 C5 111.62(12) . . ?
F9 C4 C3 106.79(12) . . ?
F8 C4 C3 105.81(11) . . ?
C5 C4 C3 112.46(12) . . ?
C4 C5 C6 116.76(12) . . ?
C11 C6 C7 111.91(11) . . ?
C11 C6 C5 110.93(11) . . ?
C7 C6 C5 109.79(11) . . ?
C11 C6 C22 109.06(10) . . ?
C7 C6 C22 106.66(11) . . ?
C5 C6 C22 108.35(10) . . ?
C12 C11 C16 117.20(13) . . ?
C12 C11 C6 121.44(13) . . ?
C16 C11 C6 121.32(12) . . ?
C13 C12 C11 121.37(16) . . ?
C14 C13 C12 120.80(16) . . ?
C13 C14 C15 118.83(15) . . ?
C14 C15 C16 120.52(16) . . ?
C15 C16 C11 121.24(15) . . ?
O1 C21 N1 123.88(12) . . ?
O1 C21 C22 127.29(12) . . ?
N1 C21 C22 108.83(11) . . ?
C23 C22 C31 111.74(11) . . ?
C23 C22 C21 100.48(10) . . ?
C31 C22 C21 107.94(10) . . ?
C23 C22 C6 112.25(11) . . ?
C31 C22 C6 113.83(10) . . ?
C21 C22 C6 109.66(11) . . ?
C24 C23 C28 118.04(12) . . ?
C24 C23 C22 133.12(12) . . ?
C28 C23 C22 108.79(11) . . ?
C23 C24 C25 119.32(13) . . ?
C26 C25 C24 121.12(14) . . ?
C27 C26 C25 120.57(14) . . ?
C28 C27 C26 117.37(13) . . ?
C27 C28 C23 123.53(13) . . ?
C27 C28 N1 126.63(13) . . ?
C23 C28 N1 109.83(12) . . ?
C36 C31 C32 117.42(13) . . ?
C36 C31 C22 120.65(12) . . ?
C32 C31 C22 121.92(12) . . ?
C33 C32 C31 120.93(15) . . ?
C34 C33 C32 120.62(15) . . ?
C35 C34 C33 119.06(15) . . ?
C34 C35 C36 120.43(16) . . ?
C35 C36 C31 121.51(15) . . ?

loop_
_geom_bond_atom_site_label_1
_geom_bond_atom_site_label_2
_geom_bond_distance
_geom_bond_site_symmetry_2
_geom_bond_publ_flag
F1 C1 1.303(3) . ?
F2 C1 1.316(3) . ?
F3 C1 1.310(3) . ?
F4 C2 1.328(2) . ?
F5 C2 1.338(2) . ?
F6 C3 1.3424(18) . ?
F7 C3 1.3464(17) . ?
F8 C4 1.3637(17) . ?
F9 C4 1.3500(18) . ?
O1 C21 1.2316(17) . ?
N1 C21 1.3491(18) . ?
N1 C28 1.4004(18) . ?
C1 C2 1.540(3) . ?
C2 C3 1.551(2) . ?
C3 C4 1.544(2) . ?
C4 C5 1.508(2) . ?
C5 C6 1.5510(18) . ?
C6 C11 1.5366(18) . ?
C6 C7 1.5403(19) . ?
C6 C22 1.6136(19) . ?
C11 C12 1.394(2) . ?
C11 C16 1.398(2) . ?
C12 C13 1.386(2) . ?
C13 C14 1.380(3) . ?
C14 C15 1.384(3) . ?
C15 C16 1.391(2) . ?
C21 C22 1.5602(17) . ?
C22 C23 1.5328(18) . ?
C22 C31 1.5454(18) . ?
C23 C24 1.391(2) . ?
C23 C28 1.3956(19) . ?
C24 C25 1.393(2) . ?
C25 C26 1.389(2) . ?
C26 C27 1.386(2) . ?
C27 C28 1.382(2) . ?
C31 C36 1.393(2) . ?
C31 C32 1.396(2) . ?
C32 C33 1.391(2) . ?
C33 C34 1.384(3) . ?
C34 C35 1.378(3) . ?
C35 C36 1.387(2) . ?

loop_
_geom_torsion_atom_site_label_1
_geom_torsion_atom_site_label_2
_geom_torsion_atom_site_label_3
_geom_torsion_atom_site_label_4
_geom_torsion
_geom_torsion_site_symmetry_1
_geom_torsion_site_symmetry_2
_geom_torsion_site_symmetry_3
_geom_torsion_site_symmetry_4
_geom_torsion_publ_flag
F1 C1 C2 F4 -168.28(19) . . . . ?
F3 C1 C2 F4 69.5(2) . . . . ?
F2 C1 C2 F4 -49.0(2) . . . . ?
F1 C1 C2 F5 75.1(2) . . . . ?
F3 C1 C2 F5 -47.2(3) . . . . ?
F2 C1 C2 F5 -165.6(2) . . . . ?
F1 C1 C2 C3 -45.5(2) . . . . ?
F3 C1 C2 C3 -167.79(18) . . . . ?
F2 C1 C2 C3 73.8(2) . . . . ?
F4 C2 C3 F6 -165.90(13) . . . . ?
F5 C2 C3 F6 -47.08(19) . . . . ?
C1 C2 C3 F6 72.82(19) . . . . ?
F4 C2 C3 F7 78.50(16) . . . . ?
F5 C2 C3 F7 -162.69(15) . . . . ?
C1 C2 C3 F7 -42.8(2) . . . . ?
F4 C2 C3 C4 -43.93(18) . . . . ?
F5 C2 C3 C4 74.89(19) . . . . ?
C1 C2 C3 C4 -165.21(15) . . . . ?
F6 C3 C4 F9 -168.15(12) . . . . ?
F7 C3 C4 F9 -51.94(15) . . . . ?
C2 C3 C4 F9 70.44(15) . . . . ?
F6 C3 C4 F8 78.24(16) . . . . ?
F7 C3 C4 F8 -165.55(12) . . . . ?
C2 C3 C4 F8 -43.17(17) . . . . ?
F6 C3 C4 C5 -43.87(16) . . . . ?
F7 C3 C4 C5 72.34(15) . . . . ?
C2 C3 C4 C5 -165.28(12) . . . . ?
F9 C4 C5 C6 -47.31(17) . . . . ?
F8 C4 C5 C6 73.06(16) . . . . ?
C3 C4 C5 C6 -168.18(11) . . . . ?
C4 C5 C6 C11 73.00(15) . . . . ?
C4 C5 C6 C7 -51.21(15) . . . . ?
C4 C5 C6 C22 -167.32(11) . . . . ?
C7 C6 C11 C12 -13.62(18) . . . . ?
C5 C6 C11 C12 -136.61(13) . . . . ?
C22 C6 C11 C12 104.14(14) . . . . ?
C7 C6 C11 C16 168.99(12) . . . . ?
C5 C6 C11 C16 46.00(17) . . . . ?
C22 C6 C11 C16 -73.25(15) . . . . ?
C16 C11 C12 C13 1.5(2) . . . . ?
C6 C11 C12 C13 -175.97(14) . . . . ?
C11 C12 C13 C14 -0.1(2) . . . . ?
C12 C13 C14 C15 -1.1(2) . . . . ?
C13 C14 C15 C16 0.8(2) . . . . ?
C14 C15 C16 C11 0.7(2) . . . . ?
C12 C11 C16 C15 -1.8(2) . . . . ?
C6 C11 C16 C15 175.68(13) . . . . ?
C28 N1 C21 O1 178.15(14) . . . . ?
C28 N1 C21 C22 -2.44(16) . . . . ?
O1 C21 C22 C23 -176.86(14) . . . . ?
N1 C21 C22 C23 3.77(14) . . . . ?
O1 C21 C22 C31 66.02(18) . . . . ?
N1 C21 C22 C31 -113.36(12) . . . . ?
O1 C21 C22 C6 -58.50(18) . . . . ?
N1 C21 C22 C6 122.13(12) . . . . ?
C11 C6 C22 C23 -61.38(13) . . . . ?
C7 C6 C22 C23 59.64(14) . . . . ?
C5 C6 C22 C23 177.77(10) . . . . ?
C11 C6 C22 C31 66.81(13) . . . . ?
C7 C6 C22 C31 -172.17(11) . . . . ?
C5 C6 C22 C31 -54.04(14) . . . . ?
C11 C6 C22 C21 -172.17(11) . . . . ?
C7 C6 C22 C21 -51.15(13) . . . . ?
C5 C6 C22 C21 66.98(13) . . . . ?
C31 C22 C23 C24 -67.21(19) . . . . ?
C21 C22 C23 C24 178.51(15) . . . . ?
C6 C22 C23 C24 62.07(19) . . . . ?
C31 C22 C23 C28 110.43(12) . . . . ?
C21 C22 C23 C28 -3.85(14) . . . . ?
C6 C22 C23 C28 -120.29(12) . . . . ?
C28 C23 C24 C25 -1.4(2) . . . . ?
C22 C23 C24 C25 176.08(14) . . . . ?
C23 C24 C25 C26 -0.2(2) . . . . ?
C24 C25 C26 C27 1.7(2) . . . . ?
C25 C26 C27 C28 -1.6(2) . . . . ?
C26 C27 C28 C23 -0.1(2) . . . . ?
C26 C27 C28 N1 -179.20(14) . . . . ?
C24 C23 C28 C27 1.5(2) . . . . ?
C22 C23 C28 C27 -176.51(13) . . . . ?
C24 C23 C28 N1 -179.19(12) . . . . ?
C22 C23 C28 N1 2.76(15) . . . . ?
C21 N1 C28 C27 179.07(14) . . . . ?
C21 N1 C28 C23 -0.18(17) . . . . ?
C23 C22 C31 C36 31.30(17) . . . . ?
C21 C22 C31 C36 140.87(13) . . . . ?
C6 C22 C31 C36 -97.15(14) . . . . ?
C23 C22 C31 C32 -149.99(13) . . . . ?
C21 C22 C31 C32 -40.42(16) . . . . ?
C6 C22 C31 C32 81.56(15) . . . . ?
C36 C31 C32 C33 1.7(2) . . . . ?
C22 C31 C32 C33 -177.08(13) . . . . ?
C31 C32 C33 C34 -0.9(2) . . . . ?
C32 C33 C34 C35 -0.4(3) . . . . ?
C33 C34 C35 C36 0.8(3) . . . . ?
C34 C35 C36 C31 0.0(2) . . . . ?
C32 C31 C36 C35 -1.2(2) . . . . ?
C22 C31 C36 C35 177.53(13) . . . . ?
